data_7226878
loop_
_publ_author_name
'Xu, Jin'
'Yu, Yang'
'Li, Guanghua'
'Wang, Shanshan'
'Liu, Yongxin'
'Liu, Dan'
'Wang, Cheng'

_publ_section_title
;
 A Porous Magnesium Metal--Organic Framework Showing Selective Adsorption
 and Separation of Nitrile Guest Molecules
;
_journal_name_full 'RSC Adv.'
_journal_paper_doi 10.1039/C6RA16784E
_journal_year 2016
_chemical_formula_moiety 'C26 H16 N2 Mg2 O10,2(C4H5N)'
_chemical_formula_sum 'C34 H26 Mg2 N4 O10'
_chemical_formula_weight 699.21
_space_group_crystal_system monoclinic
_space_group_IT_number 15
_space_group_name_Hall '-C 2yc'
_space_group_name_H-M_alt 'C 1 2/c 1'
_symmetry_space_group_name_Hall '-C 2yc'
_symmetry_space_group_name_H-M 'C 1 2/c 1'
_atom_sites_solution_hydrogens mixed
_audit_creation_method SHELXL-2014/7
_audit_update_record
;
2015-12-31 deposited with the CCDC.
2016-10-05 downloaded from the CCDC.
;
_cell_angle_alpha 90
_cell_angle_beta 129.4000(10)
_cell_angle_gamma 90
_cell_formula_units_Z 4
_cell_length_a 18.1652(13)
_cell_length_b 17.2466(12)
_cell_length_c 13.4921(10)
_cell_measurement_reflns_used 3898
_cell_measurement_temperature 296(2)
_cell_measurement_theta_max 25.13
_cell_measurement_theta_min 2.90
_cell_volume 3266.3(4)
_computing_cell_refinement 'Bruker SMART'
_computing_data_collection 'Bruker SMART'
_computing_data_reduction 'Bruker SAINT'
_computing_molecular_graphics 'Bruker SHELXTL'
_computing_publication_material 'Bruker SHELXTL'
_computing_structure_refinement 'SHELXL-2014/7 (Sheldrick, 2014)'
_computing_structure_solution 'Bruker SHELXTL'
_diffrn_ambient_temperature 296(2)
_diffrn_measured_fraction_theta_full 0.998
_diffrn_measured_fraction_theta_max 0.998
_diffrn_measurement_device_type 'CCD area detector'
_diffrn_measurement_method 'phi and omega scans'
_diffrn_radiation_type MoK\a
_diffrn_radiation_wavelength 0.71073
_diffrn_reflns_av_R_equivalents 0.0319
_diffrn_reflns_av_unetI/netI 0.0376
_diffrn_reflns_Laue_measured_fraction_full 0.998
_diffrn_reflns_Laue_measured_fraction_max 0.998
_diffrn_reflns_limit_h_max 21
_diffrn_reflns_limit_h_min -19
_diffrn_reflns_limit_k_max 16
_diffrn_reflns_limit_k_min -20
_diffrn_reflns_limit_l_max 15
_diffrn_reflns_limit_l_min -16
_diffrn_reflns_number 8121
_diffrn_reflns_point_group_measured_fraction_full 0.998
_diffrn_reflns_point_group_measured_fraction_max 0.998
_diffrn_reflns_theta_full 25.135
_diffrn_reflns_theta_max 25.135
_diffrn_reflns_theta_min 1.871
_exptl_absorpt_coefficient_mu 0.140
_exptl_absorpt_correction_T_max 0.7452
_exptl_absorpt_correction_T_min 0.6901
_exptl_absorpt_correction_type multi-scan
_exptl_absorpt_process_details sadabs
_exptl_crystal_colour colorless
_exptl_crystal_density_diffrn 1.422
_exptl_crystal_description stick
_exptl_crystal_F_000 1448
_exptl_crystal_size_max 0.600
_exptl_crystal_size_mid 0.200
_exptl_crystal_size_min 0.200
_refine_diff_density_max 0.606
_refine_diff_density_min -0.574
_refine_diff_density_rms 0.064
_refine_ls_extinction_method none
_refine_ls_goodness_of_fit_ref 1.041
_refine_ls_hydrogen_treatment mixed
_refine_ls_matrix_type full
_refine_ls_number_parameters 260
_refine_ls_number_reflns 2916
_refine_ls_number_restraints 1
_refine_ls_restrained_S_all 1.051
_refine_ls_R_factor_all 0.0664
_refine_ls_R_factor_gt 0.0499
_refine_ls_shift/su_max 0.000
_refine_ls_shift/su_mean 0.000
_refine_ls_structure_factor_coef Fsqd
_refine_ls_weighting_details 'w=1/[\s^2^(Fo^2^)+(0.0738P)^2^+6.5762P] where P=(Fo^2^+2Fc^2^)/3'
_refine_ls_weighting_scheme calc
_refine_ls_wR_factor_gt 0.1312
_refine_ls_wR_factor_ref 0.1446
_reflns_Friedel_coverage 0.000
_reflns_number_gt 2264
_reflns_number_total 2916
_reflns_threshold_expression 'I > 2\s(I)'
_cod_data_source_file c6ra16784e2.cif
_cod_data_source_block b
_cod_database_code 7226878
_shelx_shelxl_version_number 2014/7
_shelx_space_group_comment
;
The symmetry employed for this shelxl refinement is uniquely defined
by the following loop, which should always be used as a source of
symmetry information in preference to the above space-group names.
They are only intended as comments.
;
_shelx_estimated_absorpt_t_min 0.921
_shelx_estimated_absorpt_t_max 0.973

loop_
_space_group_symop_operation_xyz
'x, y, z'
'-x, y, -z+1/2'
'x+1/2, y+1/2, z'
'-x+1/2, y+1/2, -z+1/2'
'-x, -y, -z'
'x, -y, z-1/2'
'-x+1/2, -y+1/2, -z'
'x+1/2, -y+1/2, z-1/2'

loop_
_atom_site_label
_atom_site_type_symbol
_atom_site_fract_x
_atom_site_fract_y
_atom_site_fract_z
_atom_site_U_iso_or_equiv
_atom_site_adp_type
_atom_site_occupancy
_atom_site_site_symmetry_order
_atom_site_calc_flag
_atom_site_refinement_flags_posn
_atom_site_refinement_flags_adp
_atom_site_refinement_flags_occupancy
Mg1 Mg 0.0000 0.19347(6) 0.7500 0.0167(3) Uani 1 2 d S T P
Mg2 Mg 0.2500 0.2500 1.0000 0.0164(3) Uani 1 2 d S . P
O5 O 0.09932(12) 0.27847(10) 0.88938(17) 0.0224(4) Uani 1 1 d . . .
O2 O 0.08878(12) 0.11102(10) 0.87900(17) 0.0247(4) Uani 1 1 d . . .
O4 O 0.07547(12) 0.19911(10) 0.68685(17) 0.0226(4) Uani 1 1 d . . .
O3 O 0.23074(12) 0.18909(10) 0.85221(17) 0.0229(4) Uani 1 1 d . . .
O1 O 0.23126(12) 0.14687(10) 1.05926(17) 0.0231(4) Uani 1 1 d . . .
N1 N 0.07298(14) 0.33949(12) 0.9217(2) 0.0205(5) Uani 1 1 d . . .
C8 C 0.15659(18) 0.16980(15) 0.7435(2) 0.0201(6) Uani 1 1 d . . .
C11 C 0.01517(17) 0.46611(15) 0.9831(2) 0.0235(6) Uani 1 1 d . . .
C7 C 0.16220(18) 0.10074(14) 0.9926(2) 0.0208(6) Uani 1 1 d . . .
C12 C 0.0593(2) 0.47491(17) 0.9289(3) 0.0289(6) Uani 1 1 d . . .
C13 C 0.0883(2) 0.41116(16) 0.9002(3) 0.0264(6) Uani 1 1 d . . .
C2 C 0.16612(18) 0.02641(15) 1.0550(3) 0.0233(6) Uani 1 1 d . . .
C6 C 0.2425(2) 0.05781(18) 0.7376(3) 0.0373(8) Uani 1 1 d . . .
C5 C 0.16271(18) 0.10466(15) 0.6741(2) 0.0226(6) Uani 1 1 d . . .
C4 C 0.0856(2) 0.08705(18) 0.5479(3) 0.0353(7) Uani 1 1 d . . .
C3 C 0.0877(2) -0.02258(17) 0.9891(3) 0.0339(7) Uani 1 1 d . . .
C1 C 0.2437(2) 0.00742(18) 1.1789(3) 0.0374(8) Uani 1 1 d . . .
C9 C 0.0315(2) 0.32834(17) 0.9751(3) 0.0292(6) Uani 1 1 d . . .
C10 C 0.0021(2) 0.39055(17) 1.0055(3) 0.0301(7) Uani 1 1 d . . .
C14 C 0.1377(4) 0.3018(4) 0.3370(6) 0.102(2) Uani 1 1 d . . .
N2 N 0.1150(4) 0.3442(5) 0.3754(7) 0.177(3) Uani 1 1 d . . .
C16 C 0.1746(6) 0.1802(4) 0.2846(7) 0.154(4) Uani 1 1 d D . .
H16 H 0.1950 0.1632 0.2401 0.231 Uiso 1 1 calc R U .
C15 C 0.1691(4) 0.2523(4) 0.2890(6) 0.0964(18) Uani 1 1 d . . .
H15 H 0.1908 0.2788 0.2519 0.145 Uiso 1 1 calc R U .
C17 C 0.1554(7) 0.1221(6) 0.3350(8) 0.225(7) Uani 1 1 d D . .
H17A H 0.1670 0.0727 0.3144 0.338 Uiso 1 1 calc R U .
H17B H 0.1959 0.1278 0.4265 0.338 Uiso 1 1 calc R U .
H17C H 0.0900 0.1252 0.2994 0.338 Uiso 1 1 calc R U .
H12A H 0.075(2) 0.5230(18) 0.917(3) 0.033(8) Uiso 1 1 d . . .
H10A H -0.026(2) 0.3810(19) 1.046(3) 0.045(9) Uiso 1 1 d . . .
H3A H 0.034(3) -0.008(2) 0.903(4) 0.050(10) Uiso 1 1 d . . .
H13A H 0.119(2) 0.4168(17) 0.869(3) 0.029(8) Uiso 1 1 d . . .
H9A H 0.022(3) 0.276(2) 0.986(3) 0.049(10) Uiso 1 1 d . . .
H4A H 0.029(3) 0.123(2) 0.508(3) 0.054(10) Uiso 1 1 d . . .
H1A H 0.298(3) 0.041(2) 1.224(4) 0.056(11) Uiso 1 1 d . . .
H6A H 0.301(2) 0.071(2) 0.828(3) 0.050(10) Uiso 1 1 d . . .

loop_
_atom_site_aniso_label
_atom_site_aniso_U_11
_atom_site_aniso_U_22
_atom_site_aniso_U_33
_atom_site_aniso_U_23
_atom_site_aniso_U_13
_atom_site_aniso_U_12
Mg1 0.0158(6) 0.0133(6) 0.0165(6) 0.000 0.0082(5) 0.000
Mg2 0.0155(6) 0.0135(6) 0.0177(6) -0.0024(4) 0.0093(5) -0.0006(4)
O5 0.0179(9) 0.0193(9) 0.0263(10) -0.0097(8) 0.0124(8) -0.0002(7)
O2 0.0214(9) 0.0184(9) 0.0216(10) 0.0054(7) 0.0077(8) 0.0013(7)
O4 0.0204(9) 0.0253(10) 0.0209(10) 0.0016(7) 0.0125(8) 0.0048(7)
O3 0.0198(9) 0.0249(10) 0.0201(9) -0.0071(8) 0.0109(8) -0.0010(7)
O1 0.0200(9) 0.0199(9) 0.0221(9) 0.0013(8) 0.0099(8) -0.0027(7)
N1 0.0164(10) 0.0192(11) 0.0213(11) -0.0060(9) 0.0098(9) 0.0009(8)
C8 0.0207(13) 0.0203(13) 0.0193(13) -0.0014(10) 0.0128(12) -0.0011(10)
C11 0.0148(12) 0.0251(14) 0.0205(13) -0.0044(11) 0.0064(11) 0.0015(10)
C7 0.0202(13) 0.0186(13) 0.0226(14) 0.0023(11) 0.0131(12) 0.0026(11)
C12 0.0346(16) 0.0197(15) 0.0352(16) 0.0014(12) 0.0234(14) 0.0046(12)
C13 0.0281(15) 0.0249(15) 0.0298(16) 0.0007(12) 0.0200(13) 0.0035(12)
C2 0.0201(13) 0.0209(14) 0.0242(14) 0.0029(11) 0.0118(12) 0.0007(11)
C6 0.0213(14) 0.0410(18) 0.0259(16) -0.0129(13) 0.0039(13) 0.0075(13)
C5 0.0214(13) 0.0221(14) 0.0211(13) -0.0033(10) 0.0119(11) 0.0002(11)
C4 0.0297(16) 0.0314(16) 0.0270(16) -0.0041(13) 0.0096(14) 0.0115(13)
C3 0.0267(15) 0.0306(16) 0.0226(15) 0.0070(13) 0.0054(13) -0.0070(13)
C1 0.0230(15) 0.0357(17) 0.0312(16) 0.0105(13) 0.0068(13) -0.0096(13)
C9 0.0318(15) 0.0228(15) 0.0378(16) -0.0068(12) 0.0244(14) -0.0040(12)
C10 0.0328(15) 0.0268(15) 0.0390(17) -0.0094(13) 0.0267(15) -0.0036(12)
C14 0.079(4) 0.147(6) 0.079(4) -0.018(4) 0.049(3) 0.010(4)
N2 0.112(5) 0.268(9) 0.165(6) -0.085(6) 0.094(5) 0.015(5)
C16 0.146(7) 0.080(5) 0.123(6) -0.004(4) 0.032(5) 0.000(5)
C15 0.082(4) 0.077(4) 0.102(4) -0.010(3) 0.045(3) 0.003(3)
C17 0.190(9) 0.230(10) 0.111(6) 0.038(7) 0.028(6) -0.122(9)

loop_
_atom_type_symbol
_atom_type_description
_atom_type_scat_dispersion_real
_atom_type_scat_dispersion_imag
_atom_type_scat_source
C C 0.0033 0.0016 'International Tables Vol C Tables 4.2.6.8 and 6.1.1.4'
H H 0.0000 0.0000 'International Tables Vol C Tables 4.2.6.8 and 6.1.1.4'
N N 0.0061 0.0033 'International Tables Vol C Tables 4.2.6.8 and 6.1.1.4'
O O 0.0106 0.0060 'International Tables Vol C Tables 4.2.6.8 and 6.1.1.4'
Mg Mg 0.0486 0.0363 'International Tables Vol C Tables 4.2.6.8 and 6.1.1.4'

loop_
_geom_angle_atom_site_label_1
_geom_angle_atom_site_label_2
_geom_angle_atom_site_label_3
_geom_angle
_geom_angle_site_symmetry_1
_geom_angle_site_symmetry_3
O2 Mg1 O2 90.63(11) . 2_556
O2 Mg1 O4 90.74(8) . .
O2 Mg1 O4 93.14(8) 2_556 .
O2 Mg1 O4 93.14(8) . 2_556
O2 Mg1 O4 90.74(8) 2_556 2_556
O4 Mg1 O4 174.49(12) . 2_556
O2 Mg1 O5 87.63(7) . .
O2 Mg1 O5 177.68(7) 2_556 .
O4 Mg1 O5 85.35(7) . .
O4 Mg1 O5 90.89(7) 2_556 .
O2 Mg1 O5 177.68(7) . 2_556
O2 Mg1 O5 87.63(7) 2_556 2_556
O4 Mg1 O5 90.89(7) . 2_556
O4 Mg1 O5 85.35(7) 2_556 2_556
O5 Mg1 O5 94.15(10) . 2_556
O2 Mg1 Mg2 63.30(5) . .
O2 Mg1 Mg2 145.32(6) 2_556 .
O4 Mg1 Mg2 66.49(5) . .
O4 Mg1 Mg2 111.93(5) 2_556 .
O5 Mg1 Mg2 32.36(4) . .
O5 Mg1 Mg2 118.90(6) 2_556 .
O2 Mg1 Mg2 145.32(6) . 2_556
O2 Mg1 Mg2 63.30(5) 2_556 2_556
O4 Mg1 Mg2 111.93(5) . 2_556
O4 Mg1 Mg2 66.49(5) 2_556 2_556
O5 Mg1 Mg2 118.91(6) . 2_556
O5 Mg1 Mg2 32.36(4) 2_556 2_556
Mg2 Mg1 Mg2 149.23(3) . 2_556
O1 Mg2 O1 180.00(5) . 7_557
O1 Mg2 O3 91.87(7) . 7_557
O1 Mg2 O3 88.13(7) 7_557 7_557
O1 Mg2 O3 88.13(7) . .
O1 Mg2 O3 91.87(7) 7_557 .
O3 Mg2 O3 180.0 7_557 .
O1 Mg2 O5 90.87(7) . .
O1 Mg2 O5 89.14(7) 7_557 .
O3 Mg2 O5 85.23(7) 7_557 .
O3 Mg2 O5 94.77(7) . .
O1 Mg2 O5 89.13(7) . 7_557
O1 Mg2 O5 90.87(7) 7_557 7_557
O3 Mg2 O5 94.77(7) 7_557 7_557
O3 Mg2 O5 85.23(7) . 7_557
O5 Mg2 O5 180.00(9) . 7_557
O1 Mg2 Mg1 73.47(5) . .
O1 Mg2 Mg1 106.53(5) 7_557 .
O3 Mg2 Mg1 111.86(5) 7_557 .
O3 Mg2 Mg1 68.15(5) . .
O5 Mg2 Mg1 31.82(5) . .
O5 Mg2 Mg1 148.18(5) 7_557 .
O1 Mg2 Mg1 106.53(5) . 7_557
O1 Mg2 Mg1 73.47(5) 7_557 7_557
O3 Mg2 Mg1 68.14(5) 7_557 7_557
O3 Mg2 Mg1 111.85(5) . 7_557
O5 Mg2 Mg1 148.18(5) . 7_557
O5 Mg2 Mg1 31.82(5) 7_557 7_557
Mg1 Mg2 Mg1 180.0 . 7_557
N1 O5 Mg1 123.05(14) . .
N1 O5 Mg2 120.40(13) . .
Mg1 O5 Mg2 115.83(8) . .
C7 O2 Mg1 143.32(17) . .
C8 O4 Mg1 124.79(16) . .
C8 O3 Mg2 131.25(16) . .
C7 O1 Mg2 127.04(16) . .
C13 N1 O5 119.3(2) . .
C13 N1 C9 120.8(2) . .
O5 N1 C9 120.0(2) . .
O3 C8 O4 125.4(2) . .
O3 C8 C5 118.4(2) . .
O4 C8 C5 116.2(2) . .
C10 C11 C12 116.8(2) . .
C10 C11 C11 121.5(3) . 5_567
C12 C11 C11 121.7(3) . 5_567
O2 C7 O1 126.2(2) . .
O2 C7 C2 116.1(2) . .
O1 C7 C2 117.7(2) . .
C13 C12 C11 120.7(3) . .
C13 C12 H12A 116.9(19) . .
C11 C12 H12A 122.2(19) . .
N1 C13 C12 120.5(3) . .
N1 C13 H13A 118.8(19) . .
C12 C13 H13A 120.7(19) . .
C1 C2 C3 118.4(3) . .
C1 C2 C7 121.9(2) . .
C3 C2 C7 119.6(2) . .
C5 C6 C1 120.8(3) . 6
C5 C6 H6A 121(2) . .
C1 C6 H6A 119(2) 6 .
C6 C5 C4 118.5(2) . .
C6 C5 C8 120.7(2) . .
C4 C5 C8 120.6(2) . .
C3 C4 C5 120.4(3) 6 .
C3 C4 H4A 125(2) 6 .
C5 C4 H4A 114(2) . .
C4 C3 C2 120.9(3) 6_556 .
C4 C3 H3A 121(2) 6_556 .
C2 C3 H3A 118(2) . .
C2 C1 C6 120.8(3) . 6_556
C2 C1 H1A 118(2) . .
C6 C1 H1A 121(2) 6_556 .
N1 C9 C10 120.3(3) . .
N1 C9 H9A 116(2) . .
C10 C9 H9A 124(2) . .
C9 C10 C11 120.9(3) . .
C9 C10 H10A 119(2) . .
C11 C10 H10A 120(2) . .
N2 C14 C15 176.6(8) . .
C15 C16 C17 130.4(11) . .
C15 C16 H16 114.8 . .
C17 C16 H16 114.8 . .
C16 C15 C14 134.4(8) . .
C16 C15 H15 112.8 . .
C14 C15 H15 112.8 . .
C16 C17 H17A 109.5 . .
C16 C17 H17B 109.5 . .
H17A C17 H17B 109.5 . .
C16 C17 H17C 109.5 . .
H17A C17 H17C 109.5 . .
H17B C17 H17C 109.5 . .

loop_
_geom_bond_atom_site_label_1
_geom_bond_atom_site_label_2
_geom_bond_distance
_geom_bond_site_symmetry_2
Mg1 O2 2.0221(19) .
Mg1 O2 2.0221(19) 2_556
Mg1 O4 2.0242(17) .
Mg1 O4 2.0242(17) 2_556
Mg1 O5 2.1525(18) .
Mg1 O5 2.1525(18) 2_556
Mg1 Mg2 3.6750(4) .
Mg1 Mg2 3.6750(4) 2_556
Mg2 O1 2.0650(17) .
Mg2 O1 2.0650(17) 7_557
Mg2 O3 2.0775(17) 7_557
Mg2 O3 2.0776(17) .
Mg2 O5 2.1851(17) .
Mg2 O5 2.1851(17) 7_557
Mg2 Mg1 3.6750(4) 7_557
O5 N1 1.339(3) .
O2 C7 1.251(3) .
O4 C8 1.258(3) .
O3 C8 1.253(3) .
O1 C7 1.258(3) .
N1 C13 1.339(4) .
N1 C9 1.346(4) .
C8 C5 1.511(4) .
C11 C10 1.392(4) .
C11 C12 1.394(4) .
C11 C11 1.482(5) 5_567
C7 C2 1.510(4) .
C12 C13 1.377(4) .
C12 H12A 0.92(3) .
C13 H13A 0.89(3) .
C2 C1 1.378(4) .
C2 C3 1.388(4) .
C6 C5 1.383(4) .
C6 C1 1.384(4) 6
C6 H6A 1.01(4) .
C5 C4 1.388(4) .
C4 C3 1.381(4) 6
C4 H4A 1.01(4) .
C3 C4 1.381(4) 6_556
C3 H3A 0.96(4) .
C1 C6 1.384(4) 6_556
C1 H1A 0.96(4) .
C9 C10 1.373(4) .
C9 H9A 0.94(4) .
C10 H10A 0.97(3) .
C14 N2 1.116(7) .
C14 C15 1.393(8) .
C16 C15 1.252(8) .
C16 C17 1.375(7) .
C16 H16 0.9300 .
C15 H15 0.9300 .
C17 H17A 0.9600 .
C17 H17B 0.9600 .
C17 H17C 0.9600 .
